data_7246917
loop_
_publ_author_name
'Wang, Shuai'
'Xiang, Wenxin'
'Pan, Chen'
'Chen, Jinqiu'
'Li, Wenju'
'Zhang, Jing'
'Zhao, Jianfeng'
'Liu, Guangfeng'

_publ_section_title
;
 Changes in piezochromic luminescence of a charge transfer complex
 subjected to grinding and isotropic compression
;
_journal_issue 27
_journal_name_full CrystEngComm
_journal_page_first 3861
_journal_page_last 3865
_journal_paper_doi 10.1039/D3CE00447C
_journal_volume 25
_journal_year 2023
_chemical_formula_moiety 'C16 H10 O, C10 H2 N4'
_chemical_formula_sum 'C26 H12 N4 O'
_chemical_formula_weight 396.40
_space_group_crystal_system monoclinic
_space_group_IT_number 7
_space_group_name_Hall 'P -2yc'
_space_group_name_H-M_alt 'P 1 c 1'
_atom_sites_solution_hydrogens geom
_atom_sites_solution_primary dual
_audit_creation_date 2022-04-24
_audit_creation_method
;
Olex2 1.5
(compiled 2022.04.07 svn.rca3783a0 for OlexSys, GUI svn.r6498)
;
_audit_update_record
;
2023-01-30 deposited with the CCDC.	2023-06-23 downloaded from the CCDC.
;
_cell_angle_alpha 90
_cell_angle_beta 99.753(2)
_cell_angle_gamma 90
_cell_formula_units_Z 2
_cell_length_a 7.9325(3)
_cell_length_b 7.8534(4)
_cell_length_c 15.8599(8)
_cell_measurement_reflns_used 3529
_cell_measurement_temperature 193.00
_cell_measurement_theta_max 26.747
_cell_measurement_theta_min 2.594
_cell_volume 973.75(8)
_computing_cell_refinement 'SAINT V8.40B (?, 2016)'
_computing_data_reduction 'SAINT V8.40B (?, 2016)'
_computing_molecular_graphics 'Olex2 1.5 (Dolomanov et al., 2009)'
_computing_publication_material 'Olex2 1.5 (Dolomanov et al., 2009)'
_computing_structure_refinement 'SHELXL 2018/3 (Sheldrick, 2015)'
_computing_structure_solution 'SHELXT 2018/2 (Sheldrick, 2018)'
_diffrn_ambient_temperature 193.00
_diffrn_measured_fraction_theta_full 0.999
_diffrn_measured_fraction_theta_max 0.999
_diffrn_measurement_device_type 'Bruker D8 VENTURE'
_diffrn_measurement_method '\f and \w scans'
_diffrn_radiation_type MoK\a
_diffrn_radiation_wavelength 0.71073
_diffrn_reflns_av_R_equivalents 0.0511
_diffrn_reflns_av_unetI/netI 0.0438
_diffrn_reflns_Laue_measured_fraction_full 0.999
_diffrn_reflns_Laue_measured_fraction_max 0.999
_diffrn_reflns_limit_h_max 10
_diffrn_reflns_limit_h_min -10
_diffrn_reflns_limit_k_max 8
_diffrn_reflns_limit_k_min -10
_diffrn_reflns_limit_l_max 20
_diffrn_reflns_limit_l_min -18
_diffrn_reflns_number 13819
_diffrn_reflns_point_group_measured_fraction_full 0.924
_diffrn_reflns_point_group_measured_fraction_max 0.907
_diffrn_reflns_theta_full 25.242
_diffrn_reflns_theta_max 27.487
_diffrn_reflns_theta_min 2.594
_diffrn_source_current 1.4
_diffrn_source_power 0.07
_diffrn_source_voltage 50.0
_diffrn_standards_number 0
_exptl_absorpt_coefficient_mu 0.086
_exptl_absorpt_correction_T_max 0.4305
_exptl_absorpt_correction_T_min 0.3952
_exptl_absorpt_correction_type multi-scan
_exptl_absorpt_process_details
;
SADABS-2016/2 (Bruker,2016/2) was used for absorption correction.
wR2(int) was 0.1151 before and 0.0649 after correction.
The Ratio of minimum to maximum transmission is 0.9180.
The \l/2 correction factor is Not present.
;
_exptl_crystal_density_diffrn 1.352
_exptl_crystal_description block
_exptl_crystal_F_000 408
_exptl_crystal_size_max 0.16
_exptl_crystal_size_mid 0.15
_exptl_crystal_size_min 0.12
_refine_diff_density_max 0.609
_refine_diff_density_min -0.662
_refine_diff_density_rms 0.063
_refine_ls_abs_structure_details
;
 Flack x determined using 1266 quotients [(I+)-(I-)]/[(I+)+(I-)]
 (Parsons, Flack and Wagner, Acta Cryst. B69 (2013) 249-259).
;
_refine_ls_extinction_method none
_refine_ls_goodness_of_fit_ref 1.070
_refine_ls_hydrogen_treatment constr
_refine_ls_matrix_type full
_refine_ls_number_parameters 256
_refine_ls_number_reflns 4057
_refine_ls_number_restraints 4
_refine_ls_restrained_S_all 1.069
_refine_ls_R_factor_all 0.0853
_refine_ls_R_factor_gt 0.0740
_refine_ls_shift/su_max 0.000
_refine_ls_shift/su_mean 0.000
_refine_ls_structure_factor_coef Fsqd
_refine_ls_weighting_details 'w=1/[\s^2^(Fo^2^)+(0.1087P)^2^+0.7897P] where P=(Fo^2^+2Fc^2^)/3'
_refine_ls_weighting_scheme calc
_refine_ls_wR_factor_gt 0.2023
_refine_ls_wR_factor_ref 0.2152
_reflns_Friedel_coverage 0.812
_reflns_Friedel_fraction_full 0.849
_reflns_Friedel_fraction_max 0.815
_reflns_number_gt 3430
_reflns_number_total 4057
_reflns_threshold_expression 'I > 2\s(I)'
_cod_data_source_file d3ce00447c2.cif
_cod_data_source_block mo_20220422_ny_xwx_0m
_cod_depositor_comments 'Adding full bibliography for 7246917--7246918.cif.'
_cod_database_code 7246917
_shelx_shelxl_version_number 2018/3
_shelx_space_group_comment
;
The symmetry employed for this shelxl refinement is uniquely defined
by the following loop, which should always be used as a source of
symmetry information in preference to the above space-group names.
They are only intended as comments.
;
_shelx_estimated_absorpt_t_max 0.990
_shelx_estimated_absorpt_t_min 0.986
_olex2_refinement_description
;
1. Rigid bond restraints
 C9, C10
 with sigma for 1-2 distances of 0.001 and sigma for 1-3 distances of 0.002
 O1, C1
 with sigma for 1-2 distances of 0.001 and sigma for 1-3 distances of 0.002
2.a Aromatic/amide H refined with riding coordinates:
 C2(H2), C5(H5), C4(H4), C3(H3), C9(H9), C10(H10), C13(H13), C14(H14),
 C15(H15), C16(H16), C21(H21), C26(H26)
2.b Fitted hexagon refined as free rotating group:
 C2(C1,C6,C5,C4,C3), C8(C9,C10,C11,C12,C7)
;
_olex2_submission_special_instructions 'No special instructions were received'

loop_
_space_group_symop_operation_xyz
'x, y, z'
'x, -y, z+1/2'

loop_
_atom_site_label
_atom_site_type_symbol
_atom_site_fract_x
_atom_site_fract_y
_atom_site_fract_z
_atom_site_U_iso_or_equiv
_atom_site_adp_type
_atom_site_occupancy
_atom_site_site_symmetry_order
_atom_site_calc_flag
_atom_site_refinement_flags_posn
_atom_site_refinement_flags_adp
_atom_site_refinement_flags_occupancy
_atom_site_disorder_assembly
_atom_site_disorder_group
O1 O 0.6215(7) 0.4845(7) 0.5596(4) 0.0802(17) Uani 1 1 d . U . . .
C2 C 0.5360(5) 0.6563(7) 0.6822(3) 0.076(3) Uani 1 1 d G . . . .
H2 H 0.499305 0.559209 0.709965 0.092 Uiso 1 1 calc R U . . .
C1 C 0.6050(5) 0.6368(5) 0.6079(3) 0.0584(15) Uani 1 1 d G U . . .
C6 C 0.6587(5) 0.7787(5) 0.5673(2) 0.0374(12) Uani 1 1 d G . . . .
C5 C 0.6434(6) 0.9402(5) 0.6011(3) 0.0517(16) Uani 1 1 d G . . . .
H5 H 0.680122 1.037281 0.573332 0.062 Uiso 1 1 calc R U . . .
C4 C 0.5744(6) 0.9597(7) 0.6754(3) 0.068(2) Uani 1 1 d G . . . .
H4 H 0.564018 1.070113 0.698509 0.081 Uiso 1 1 calc R U . . .
C3 C 0.5207(5) 0.8177(9) 0.7160(2) 0.091(4) Uani 1 1 d G . . . .
H3 H 0.473609 0.831079 0.766827 0.109 Uiso 1 1 calc R U . . .
C8 C 0.6883(5) 0.5487(4) 0.4899(3) 0.0531(16) Uani 1 1 d G . . . .
C9 C 0.7252(6) 0.4473(3) 0.4235(3) 0.080(2) Uani 1 1 d G U . . .
H9 H 0.702981 0.328422 0.423508 0.096 Uiso 1 1 calc R U . . .
C10 C 0.7945(6) 0.5198(5) 0.3571(3) 0.077(2) Uani 1 1 d G U . . .
H10 H 0.819642 0.450533 0.311715 0.092 Uiso 1 1 calc R U . . .
C11 C 0.8269(6) 0.6938(5) 0.3571(2) 0.0456(14) Uani 1 1 d G . . . .
C12 C 0.7901(5) 0.7952(3) 0.4234(3) 0.0340(10) Uani 1 1 d G . . . .
C7 C 0.7208(4) 0.7226(4) 0.4898(2) 0.0314(10) Uani 1 1 d G . . . .
C13 C 0.8343(7) 0.9739(6) 0.4169(3) 0.0365(11) Uani 1 1 d . . . . .
H13 H 0.811877 1.052462 0.459148 0.044 Uiso 1 1 calc R U . . .
C14 C 0.9087(8) 1.0290(9) 0.3495(5) 0.0578(18) Uani 1 1 d . . . . .
H14 H 0.938227 1.145691 0.345903 0.069 Uiso 1 1 calc R U . . .
C15 C 0.9412(9) 0.9158(12) 0.2865(4) 0.0604(19) Uani 1 1 d . . . . .
H15 H 0.991828 0.956074 0.240075 0.072 Uiso 1 1 calc R U . . .
C16 C 0.9025(8) 0.7550(12) 0.2908(4) 0.0576(17) Uani 1 1 d . . . . .
H16 H 0.926614 0.678991 0.247752 0.069 Uiso 1 1 calc R U . . .
N1 N 1.0537(9) 0.6511(7) 0.7221(4) 0.0573(15) Uani 1 1 d . . . . .
N2 N 1.0770(8) 0.2300(6) 0.5811(4) 0.0529(13) Uani 1 1 d . . . . .
N3 N 1.3836(8) 0.7053(7) 0.2765(4) 0.0532(13) Uani 1 1 d . . . . .
N4 N 1.3568(7) 1.1225(6) 0.4152(4) 0.0492(12) Uani 1 1 d . . . . .
C17 C 1.0938(8) 0.6584(7) 0.6558(4) 0.0402(12) Uani 1 1 d . . . . .
C18 C 1.1510(6) 0.6701(6) 0.5739(3) 0.0321(11) Uani 1 1 d . . . . .
C19 C 1.1634(6) 0.5206(6) 0.5264(3) 0.0309(10) Uani 1 1 d . . . . .
C20 C 1.1149(7) 0.3588(7) 0.5565(3) 0.0382(11) Uani 1 1 d . . . . .
C21 C 1.2249(7) 0.5303(6) 0.4485(3) 0.0355(11) Uani 1 1 d . . . . .
H21 H 1.233983 0.430126 0.415926 0.043 Uiso 1 1 calc R U . . .
C22 C 1.2720(6) 0.6855(6) 0.4196(4) 0.0334(11) Uani 1 1 d . . . . .
C23 C 1.3356(7) 0.6957(7) 0.3397(4) 0.0376(12) Uani 1 1 d . . . . .
C24 C 1.2569(6) 0.8346(6) 0.4686(3) 0.0307(11) Uani 1 1 d . . . . .
C25 C 1.3128(7) 0.9965(7) 0.4393(3) 0.0340(10) Uani 1 1 d . . . . .
C26 C 1.1951(6) 0.8247(6) 0.5446(4) 0.0321(11) Uani 1 1 d . . . . .
H26 H 1.183189 0.925095 0.576499 0.038 Uiso 1 1 calc R U . . .

loop_
_atom_site_aniso_label
_atom_site_aniso_U_11
_atom_site_aniso_U_22
_atom_site_aniso_U_33
_atom_site_aniso_U_23
_atom_site_aniso_U_13
_atom_site_aniso_U_12
O1 0.046(3) 0.068(3) 0.121(5) 0.025(3) -0.003(3) -0.004(3)
C2 0.034(3) 0.135(8) 0.061(4) 0.044(5) 0.009(3) -0.012(4)
C1 0.029(3) 0.085(4) 0.059(4) 0.031(3) 0.002(3) -0.008(3)
C6 0.021(2) 0.050(3) 0.040(3) 0.008(2) 0.0027(19) -0.005(2)
C5 0.036(3) 0.068(4) 0.049(3) -0.021(3) 0.003(3) -0.010(3)
C4 0.040(3) 0.103(6) 0.061(4) -0.039(4) 0.013(3) -0.009(4)
C3 0.044(4) 0.198(12) 0.032(3) -0.011(5) 0.007(3) -0.021(5)
C8 0.034(3) 0.034(3) 0.087(5) 0.005(3) -0.002(3) 0.002(2)
C9 0.057(4) 0.070(5) 0.106(6) -0.022(4) -0.002(4) 0.017(4)
C10 0.042(3) 0.044(3) 0.134(7) -0.001(4) -0.015(4) -0.002(3)
C11 0.031(3) 0.050(3) 0.052(3) -0.013(3) -0.004(2) 0.008(2)
C12 0.026(2) 0.040(3) 0.035(2) 0.006(2) 0.0009(19) 0.003(2)
C7 0.0216(18) 0.029(2) 0.043(3) 0.005(2) 0.0036(18) 0.000(2)
C13 0.035(3) 0.032(2) 0.042(3) -0.002(2) 0.005(2) 0.008(2)
C14 0.044(3) 0.056(4) 0.069(4) 0.029(3) 0.000(3) 0.003(3)
C15 0.043(3) 0.088(5) 0.052(4) 0.021(4) 0.013(3) 0.013(4)
C16 0.042(3) 0.089(5) 0.040(3) -0.008(3) 0.004(3) 0.015(3)
N1 0.078(4) 0.043(3) 0.061(3) -0.003(2) 0.040(3) -0.002(3)
N2 0.077(4) 0.030(2) 0.054(3) -0.001(2) 0.019(3) -0.006(2)
N3 0.061(3) 0.054(3) 0.049(3) 0.001(2) 0.022(3) 0.006(3)
N4 0.059(3) 0.033(2) 0.058(3) 0.002(2) 0.018(2) -0.009(2)
C17 0.044(3) 0.033(2) 0.048(3) 0.000(2) 0.020(3) -0.001(2)
C18 0.027(2) 0.033(3) 0.037(3) 0.0047(19) 0.010(2) 0.0008(19)
C19 0.028(2) 0.026(2) 0.038(2) 0.0003(18) 0.0041(19) 0.0008(18)
C20 0.046(3) 0.031(2) 0.038(3) 0.000(2) 0.008(2) -0.001(2)
C21 0.040(3) 0.026(2) 0.040(3) -0.0058(19) 0.006(2) 0.001(2)
C22 0.028(2) 0.030(2) 0.042(3) 0.000(2) 0.006(2) 0.0036(19)
C23 0.039(3) 0.031(2) 0.043(3) -0.002(2) 0.008(2) 0.005(2)
C24 0.023(2) 0.026(2) 0.044(3) 0.0071(19) 0.0056(19) 0.0024(17)
C25 0.032(2) 0.029(2) 0.042(3) -0.0030(19) 0.010(2) 0.001(2)
C26 0.032(3) 0.026(2) 0.040(3) -0.0046(19) 0.009(2) 0.0042(18)

loop_
_atom_type_symbol
_atom_type_description
_atom_type_scat_dispersion_real
_atom_type_scat_dispersion_imag
_atom_type_scat_source
C C 0.0033 0.0016 'International Tables Vol C Tables 4.2.6.8 and 6.1.1.4'
H H 0.0000 0.0000 'International Tables Vol C Tables 4.2.6.8 and 6.1.1.4'
N N 0.0061 0.0033 'International Tables Vol C Tables 4.2.6.8 and 6.1.1.4'
O O 0.0106 0.0060 'International Tables Vol C Tables 4.2.6.8 and 6.1.1.4'

loop_
_geom_angle_atom_site_label_1
_geom_angle_atom_site_label_2
_geom_angle_atom_site_label_3
_geom_angle
_geom_angle_site_symmetry_1
_geom_angle_site_symmetry_3
_geom_angle_publ_flag
C8 O1 C1 101.7(4) . . ?
C1 C2 H2 120.0 . . ?
C1 C2 C3 120.0 . . ?
C3 C2 H2 120.0 . . ?
C2 C1 O1 128.9(4) . . ?
C2 C1 C6 120.0 . . ?
C6 C1 O1 111.0(4) . . ?
C1 C6 C7 108.6(3) . . ?
C5 C6 C1 120.0 . . ?
C5 C6 C7 131.3(3) . . ?
C6 C5 H5 120.0 . . ?
C6 C5 C4 120.0 . . ?
C4 C5 H5 120.0 . . ?
C5 C4 H4 120.0 . . ?
C3 C4 C5 120.0 . . ?
C3 C4 H4 120.0 . . ?
C2 C3 H3 120.0 . . ?
C4 C3 C2 120.0 . . ?
C4 C3 H3 120.0 . . ?
C9 C8 O1 123.3(4) . . ?
C9 C8 C7 120.0 . . ?
C7 C8 O1 116.7(4) . . ?
C8 C9 H9 120.0 . . ?
C10 C9 C8 120.0 . . ?
C10 C9 H9 120.0 . . ?
C9 C10 H10 120.0 . . ?
C9 C10 C11 120.0 . . ?
C11 C10 H10 120.0 . . ?
C10 C11 C12 120.0 . . ?
C16 C11 C10 116.5(4) . . ?
C16 C11 C12 123.4(4) . . ?
C11 C12 C13 114.5(3) . . ?
C7 C12 C11 120.0 . . ?
C7 C12 C13 125.5(3) . . ?
C8 C7 C6 101.9(3) . . ?
C12 C7 C6 138.0(3) . . ?
C12 C7 C8 120.0 . . ?
C12 C13 H13 120.0 . . ?
C14 C13 C12 120.0(5) . . ?
C14 C13 H13 120.0 . . ?
C13 C14 H14 119.6 . . ?
C13 C14 C15 120.8(7) . . ?
C15 C14 H14 119.6 . . ?
C14 C15 H15 119.8 . . ?
C16 C15 C14 120.4(7) . . ?
C16 C15 H15 119.8 . . ?
C11 C16 H16 119.6 . . ?
C15 C16 C11 120.9(7) . . ?
C15 C16 H16 119.6 . . ?
N1 C17 C18 177.7(7) . . ?
C19 C18 C17 119.2(4) . . ?
C26 C18 C17 119.8(5) . . ?
C26 C18 C19 121.0(5) . . ?
C18 C19 C20 121.0(5) . . ?
C21 C19 C18 119.4(4) . . ?
C21 C19 C20 119.6(4) . . ?
N2 C20 C19 179.5(7) . . ?
C19 C21 H21 120.2 . . ?
C22 C21 C19 119.7(5) . . ?
C22 C21 H21 120.2 . . ?
C21 C22 C23 119.8(5) . . ?
C21 C22 C24 119.7(5) . . ?
C24 C22 C23 120.6(5) . . ?
N3 C23 C22 179.0(6) . . ?
C22 C24 C25 119.3(5) . . ?
C26 C24 C22 120.5(5) . . ?
C26 C24 C25 120.2(5) . . ?
N4 C25 C24 178.9(6) . . ?
C18 C26 C24 119.8(5) . . ?
C18 C26 H26 120.1 . . ?
C24 C26 H26 120.1 . . ?

loop_
_geom_bond_atom_site_label_1
_geom_bond_atom_site_label_2
_geom_bond_distance
_geom_bond_site_symmetry_2
_geom_bond_publ_flag
O1 C1 1.437(8) . ?
O1 C8 1.400(7) . ?
C2 H2 0.9500 . ?
C2 C1 1.3900 . ?
C2 C3 1.3900 . ?
C1 C6 1.3900 . ?
C6 C5 1.3900 . ?
C6 C7 1.467(4) . ?
C5 H5 0.9500 . ?
C5 C4 1.3900 . ?
C4 H4 0.9500 . ?
C4 C3 1.3900 . ?
C3 H3 0.9500 . ?
C8 C9 1.3900 . ?
C8 C7 1.3900 . ?
C9 H9 0.9500 . ?
C9 C10 1.3900 . ?
C10 H10 0.9500 . ?
C10 C11 1.3900 . ?
C11 C12 1.3900 . ?
C11 C16 1.382(8) . ?
C12 C7 1.3900 . ?
C12 C13 1.455(6) . ?
C13 H13 0.9500 . ?
C13 C14 1.375(9) . ?
C14 H14 0.9500 . ?
C14 C15 1.395(11) . ?
C15 H15 0.9500 . ?
C15 C16 1.304(12) . ?
C16 H16 0.9500 . ?
N1 C17 1.150(8) . ?
N2 C20 1.142(7) . ?
N3 C23 1.133(8) . ?
N4 C25 1.137(7) . ?
C17 C18 1.450(7) . ?
C18 C19 1.407(7) . ?
C18 C26 1.367(7) . ?
C19 C20 1.433(7) . ?
C19 C21 1.406(7) . ?
C21 H21 0.9500 . ?
C21 C22 1.376(7) . ?
C22 C23 1.443(8) . ?
C22 C24 1.422(7) . ?
C24 C25 1.449(7) . ?
C24 C26 1.378(7) . ?
C26 H26 0.9500 . ?

loop_
_geom_torsion_atom_site_label_1
_geom_torsion_atom_site_label_2
_geom_torsion_atom_site_label_3
_geom_torsion_atom_site_label_4
_geom_torsion
_geom_torsion_site_symmetry_1
_geom_torsion_site_symmetry_2
_geom_torsion_site_symmetry_3
_geom_torsion_site_symmetry_4
_geom_torsion_publ_flag
O1 C1 C6 C5 176.2(4) . . . . ?
O1 C1 C6 C7 -2.2(4) . . . . ?
O1 C8 C9 C10 -178.8(4) . . . . ?
O1 C8 C7 C6 -3.2(4) . . . . ?
O1 C8 C7 C12 178.9(4) . . . . ?
C2 C1 C6 C5 0.0 . . . . ?
C2 C1 C6 C7 -178.4(3) . . . . ?
C1 O1 C8 C9 -179.3(3) . . . . ?
C1 O1 C8 C7 1.9(5) . . . . ?
C1 C2 C3 C4 0.0 . . . . ?
C1 C6 C5 C4 0.0 . . . . ?
C1 C6 C7 C8 3.1(3) . . . . ?
C1 C6 C7 C12 -179.5(3) . . . . ?
C6 C5 C4 C3 0.0 . . . . ?
C5 C6 C7 C8 -175.0(3) . . . . ?
C5 C6 C7 C12 2.4(6) . . . . ?
C5 C4 C3 C2 0.0 . . . . ?
C3 C2 C1 O1 -175.4(5) . . . . ?
C3 C2 C1 C6 0.0 . . . . ?
C8 O1 C1 C2 176.0(3) . . . . ?
C8 O1 C1 C6 0.3(4) . . . . ?
C8 C9 C10 C11 0.0 . . . . ?
C9 C8 C7 C6 178.0(3) . . . . ?
C9 C8 C7 C12 0.0 . . . . ?
C9 C10 C11 C12 0.0 . . . . ?
C9 C10 C11 C16 177.4(4) . . . . ?
C10 C11 C12 C7 0.0 . . . . ?
C10 C11 C12 C13 178.4(4) . . . . ?
C10 C11 C16 C15 -178.5(5) . . . . ?
C11 C12 C7 C6 -177.1(4) . . . . ?
C11 C12 C7 C8 0.0 . . . . ?
C11 C12 C13 C14 -0.9(6) . . . . ?
C12 C11 C16 C15 -1.2(8) . . . . ?
C12 C13 C14 C15 0.6(8) . . . . ?
C7 C6 C5 C4 177.9(4) . . . . ?
C7 C8 C9 C10 0.0 . . . . ?
C7 C12 C13 C14 177.4(4) . . . . ?
C13 C12 C7 C6 4.7(6) . . . . ?
C13 C12 C7 C8 -178.2(5) . . . . ?
C13 C14 C15 C16 -0.5(9) . . . . ?
C14 C15 C16 C11 0.8(10) . . . . ?
C16 C11 C12 C7 -177.2(5) . . . . ?
C16 C11 C12 C13 1.3(5) . . . . ?
C17 C18 C19 C20 2.1(7) . . . . ?
C17 C18 C19 C21 -177.6(5) . . . . ?
C17 C18 C26 C24 177.1(5) . . . . ?
C18 C19 C21 C22 -0.1(7) . . . . ?
C19 C18 C26 C24 -1.7(7) . . . . ?
C19 C21 C22 C23 179.8(5) . . . . ?
C19 C21 C22 C24 -0.4(7) . . . . ?
C20 C19 C21 C22 -179.8(5) . . . . ?
C21 C22 C24 C25 177.7(5) . . . . ?
C21 C22 C24 C26 -0.2(7) . . . . ?
C22 C24 C26 C18 1.2(6) . . . . ?
C23 C22 C24 C25 -2.5(7) . . . . ?
C23 C22 C24 C26 179.6(5) . . . . ?
C25 C24 C26 C18 -176.6(5) . . . . ?
C26 C18 C19 C20 -179.1(5) . . . . ?
C26 C18 C19 C21 1.2(7) . . . . ?
